data_7205962
loop_
_publ_author_name
'Wu, Chia-Jun'
'Sie, Ming-Jhe'
'Hsiao, Hui-Lin'
'Chen, Jhy-Der'

_publ_section_title
;
 Diverse Ag(i) complexes constructed from
 methyl-4-(5-halopyrimidin-2-ylcarbamoyl)benzoate ligands: roles of the
 halogen atom and anion
;
_journal_issue 12
_journal_name_full CrystEngComm
_journal_page_first 4121
_journal_paper_doi 10.1039/c1ce05102d
_journal_volume 13
_journal_year 2011
_chemical_formula_sum 'C13 H11 Ag N4 O6'
_chemical_formula_weight 427.13
_chemical_name_systematic
;
?
;
_space_group_IT_number 19
_symmetry_cell_setting orthorhombic
_symmetry_space_group_name_Hall 'P 2ac 2ab'
_symmetry_space_group_name_H-M 'P 21 21 21'
_atom_sites_solution_hydrogens geom
_atom_sites_solution_primary direct
_atom_sites_solution_secondary difmap
_audit_creation_method SHELXL-97
_cell_angle_alpha 90.00
_cell_angle_beta 90.00
_cell_angle_gamma 90.00
_cell_formula_units_Z 4
_cell_length_a 6.3854(9)
_cell_length_b 8.8391(12)
_cell_length_c 26.129(5)
_cell_measurement_reflns_used 32
_cell_measurement_temperature 295(2)
_cell_measurement_theta_max 10.97
_cell_measurement_theta_min 4.69
_cell_volume 1474.8(4)
_computing_cell_refinement 'Bruker XSCANS'
_computing_data_collection 'Bruker XSCANS'
_computing_data_reduction 'Bruker SHELXTL'
_computing_molecular_graphics 'Bruker SHELXTL'
_computing_publication_material 'Bruker SHELXTL'
_computing_structure_refinement 'SHELXL-97 (Sheldrick, 2008)'
_computing_structure_solution 'SHELXS-97 (Sheldrick, 2008)'
_diffrn_ambient_temperature 295(2)
_diffrn_measured_fraction_theta_full 0.999
_diffrn_measured_fraction_theta_max 0.999
_diffrn_measurement_device_type 'Bruker P4'
_diffrn_measurement_method '\w scans'
_diffrn_radiation_monochromator graphite
_diffrn_radiation_source 'fine-focus sealed tube'
_diffrn_radiation_type MoK\a
_diffrn_radiation_wavelength 0.71073
_diffrn_reflns_av_R_equivalents 0.0375
_diffrn_reflns_av_sigmaI/netI 0.0907
_diffrn_reflns_limit_h_max 7
_diffrn_reflns_limit_h_min -1
_diffrn_reflns_limit_k_max 10
_diffrn_reflns_limit_k_min -1
_diffrn_reflns_limit_l_max 31
_diffrn_reflns_limit_l_min -1
_diffrn_reflns_number 2133
_diffrn_reflns_theta_full 25.00
_diffrn_reflns_theta_max 25.00
_diffrn_reflns_theta_min 2.43
_exptl_absorpt_coefficient_mu 1.408
_exptl_absorpt_correction_T_max 0.9917
_exptl_absorpt_correction_T_min 0.9141
_exptl_absorpt_correction_type empirical
_exptl_crystal_colour colorless
_exptl_crystal_density_diffrn 1.924
_exptl_crystal_density_method 'not measured'
_exptl_crystal_description plate
_exptl_crystal_F_000 848
_exptl_crystal_size_max 0.20
_exptl_crystal_size_mid 0.20
_exptl_crystal_size_min 0.10
_refine_diff_density_max 0.492
_refine_diff_density_min -0.626
_refine_diff_density_rms 0.105
_refine_ls_abs_structure_details 'Flack H D (1983), Acta Cryst. A39, 876-881'
_refine_ls_abs_structure_Flack 0.06(8)
_refine_ls_extinction_method none
_refine_ls_goodness_of_fit_ref 1.019
_refine_ls_hydrogen_treatment constr
_refine_ls_matrix_type full
_refine_ls_number_parameters 239
_refine_ls_number_reflns 1943
_refine_ls_number_restraints 0
_refine_ls_restrained_S_all 1.019
_refine_ls_R_factor_all 0.0961
_refine_ls_R_factor_gt 0.0484
_refine_ls_shift/su_max 0.000
_refine_ls_shift/su_mean 0.000
_refine_ls_structure_factor_coef Fsqd
_refine_ls_weighting_details 'calc w=1/[\s^2^(Fo^2^)+(0.0322P)^2^+0.0000P] where P=(Fo^2^+2Fc^2^)/3'
_refine_ls_weighting_scheme calc
_refine_ls_wR_factor_gt 0.0769
_refine_ls_wR_factor_ref 0.0921
_reflns_number_gt 1234
_reflns_number_total 1943
_reflns_threshold_expression >2sigma(I)
_cod_data_source_file c1ce05102d.txt
_cod_data_source_block 1
_cod_depositor_comments
;
The following automatic conversions were performed:
'_symmetry_cell_setting' value 'Orthorhombic' changed to 'orthorhombic'
according to '/home/saulius/struct/CIF-dictionaries/cif_core.dic'
dictionary named 'cif_core.dic' version 2.4.1 from 2010-06-29.

Automatic conversion script
Id: cif_fix_enum 1555 2011-01-17 13:19:09Z saulius 
;
_cod_original_sg_symbol_H-M P2(1)2(1)2(1)
_cod_database_code 7205962

loop_
_symmetry_equiv_pos_as_xyz
'x, y, z'
'-x+1/2, -y, z+1/2'
'-x, y+1/2, -z+1/2'
'x+1/2, -y+1/2, -z'

loop_
_atom_site_label
_atom_site_type_symbol
_atom_site_fract_x
_atom_site_fract_y
_atom_site_fract_z
_atom_site_U_iso_or_equiv
_atom_site_adp_type
_atom_site_occupancy
_atom_site_symmetry_multiplicity
_atom_site_calc_flag
_atom_site_refinement_flags
_atom_site_disorder_assembly
_atom_site_disorder_group
Ag Ag 0.91078(12) -0.29187(9) 0.81751(3) 0.0539(3) Uani 1 1 d . . .
O1 O 0.0989(10) -0.1744(6) 0.8925(2) 0.0501(17) Uani 1 1 d . . .
O2 O 0.3808(15) 0.5564(8) 0.9701(3) 0.089(3) Uani 1 1 d . . .
O3 O 0.7118(12) 0.4883(9) 0.9563(3) 0.061(2) Uani 1 1 d . . .
O4 O 1.021(4) -0.042(3) 0.7824(15) 0.062(6) Uani 0.60 1 d P A 1
O4' O 1.091(6) 0.003(6) 0.781(3) 0.102(18) Uani 0.40 1 d P A 2
O5 O 0.719(3) 0.020(2) 0.8113(10) 0.067(6) Uani 0.60 1 d P A 1
O5' O 0.786(4) -0.043(3) 0.8102(17) 0.070(11) Uani 0.40 1 d P A 2
O6 O 0.915(3) 0.1795(11) 0.7727(5) 0.053(4) Uani 0.60 1 d P A 1
O6' O 0.855(5) 0.179(4) 0.7946(10) 0.116(15) Uiso 0.40 1 d P A 2
N1 N 0.5901(13) -0.4036(7) 0.8194(3) 0.0368(17) Uani 1 1 d . A .
N2 N 0.2285(13) -0.4193(8) 0.8331(3) 0.038(2) Uani 1 1 d . . .
N3 N 0.4161(12) -0.2007(8) 0.8531(2) 0.0376(17) Uani 1 1 d . A .
H3A H 0.5252 -0.1493 0.8447 0.045 Uiso 1 1 calc R . .
N4 N 0.898(2) 0.0485(11) 0.7916(3) 0.052(3) Uani 1 1 d . . .
C1 C 0.591(2) -0.5485(11) 0.8029(4) 0.058(3) Uani 1 1 d . . .
H1 H 0.7154 -0.5909 0.7911 0.070 Uiso 1 1 calc R A .
C2 C 0.4150(17) -0.6325(10) 0.8033(3) 0.045(2) Uani 1 1 d . A .
H2 H 0.4175 -0.7335 0.7934 0.054 Uiso 1 1 calc R . .
C3 C 0.2365(17) -0.5667(9) 0.8182(4) 0.042(2) Uani 1 1 d . . .
H3B H 0.1140 -0.6236 0.8184 0.050 Uiso 1 1 calc R A .
C4 C 0.4097(18) -0.3488(8) 0.8344(3) 0.032(2) Uani 1 1 d . . .
C5 C 0.2737(15) -0.1264(11) 0.8827(3) 0.035(2) Uani 1 1 d . . .
C6 C 0.3405(14) 0.0255(11) 0.9028(4) 0.035(3) Uani 1 1 d . A .
C7 C 0.1933(17) 0.1342(11) 0.9118(4) 0.046(3) Uani 1 1 d . . .
H7 H 0.0537 0.1119 0.9049 0.055 Uiso 1 1 calc R A .
C8 C 0.2425(18) 0.2758(13) 0.9306(4) 0.052(3) Uani 1 1 d . A .
H8 H 0.1390 0.3479 0.9363 0.062 Uiso 1 1 calc R . .
C9 C 0.4519(13) 0.3072(11) 0.9408(3) 0.034(2) Uani 1 1 d . . .
C10 C 0.6029(17) 0.1986(10) 0.9338(3) 0.044(2) Uani 1 1 d . A .
H10 H 0.7416 0.2202 0.9419 0.053 Uiso 1 1 calc R . .
C11 C 0.5510(17) 0.0573(11) 0.9148(4) 0.048(3) Uani 1 1 d . . .
H11 H 0.6539 -0.0158 0.9101 0.057 Uiso 1 1 calc R A .
C12 C 0.511(2) 0.4651(13) 0.9576(4) 0.049(3) Uani 1 1 d . A .
C13 C 0.781(2) 0.6390(10) 0.9700(4) 0.073(4) Uani 1 1 d . . .
H13A H 0.9313 0.6439 0.9680 0.109 Uiso 1 1 calc R . .
H13B H 0.7376 0.6617 1.0043 0.109 Uiso 1 1 calc R . .
H13C H 0.7213 0.7112 0.9468 0.109 Uiso 1 1 calc R . .

loop_
_atom_site_aniso_label
_atom_site_aniso_U_11
_atom_site_aniso_U_22
_atom_site_aniso_U_33
_atom_site_aniso_U_23
_atom_site_aniso_U_13
_atom_site_aniso_U_12
Ag 0.0339(3) 0.0427(4) 0.0851(5) -0.0122(5) 0.0022(6) -0.0038(5)
O1 0.041(3) 0.046(4) 0.063(4) -0.013(3) 0.016(4) -0.008(5)
O2 0.073(6) 0.047(5) 0.146(8) -0.046(5) -0.013(6) 0.008(5)
O3 0.054(6) 0.048(5) 0.082(6) -0.020(5) 0.002(5) -0.013(5)
O4 0.044(14) 0.056(11) 0.086(14) 0.021(10) 0.033(15) -0.001(12)
O4' 0.03(2) 0.16(5) 0.11(3) 0.00(3) 0.03(2) -0.02(2)
O5 0.049(12) 0.071(14) 0.082(13) 0.002(13) 0.051(12) 0.021(9)
O5' 0.026(14) 0.045(16) 0.14(3) 0.06(2) 0.017(17) 0.009(13)
O6 0.101(10) 0.009(6) 0.048(7) -0.005(5) 0.032(9) 0.002(8)
N1 0.034(4) 0.020(4) 0.056(4) -0.006(5) 0.013(7) -0.001(5)
N2 0.030(4) 0.025(5) 0.059(6) 0.000(4) -0.003(5) -0.002(4)
N3 0.025(3) 0.031(4) 0.057(4) -0.017(4) 0.009(5) -0.003(6)
N4 0.073(8) 0.027(5) 0.056(6) -0.014(5) 0.002(7) 0.009(8)
C1 0.036(5) 0.057(7) 0.082(9) -0.004(6) 0.012(8) -0.002(8)
C2 0.046(5) 0.027(4) 0.060(7) -0.012(5) 0.000(7) -0.009(6)
C3 0.041(6) 0.028(5) 0.057(6) 0.001(6) -0.013(8) -0.016(5)
C4 0.031(5) 0.020(4) 0.047(6) -0.010(4) -0.011(6) 0.010(6)
C5 0.031(5) 0.040(6) 0.034(6) 0.000(5) 0.004(5) -0.010(5)
C6 0.032(6) 0.031(6) 0.043(6) -0.007(5) 0.007(5) -0.008(5)
C7 0.038(6) 0.046(6) 0.055(7) -0.010(6) 0.021(6) 0.002(6)
C8 0.057(7) 0.041(6) 0.057(7) -0.019(6) 0.010(6) 0.018(7)
C9 0.036(6) 0.031(5) 0.034(5) -0.012(5) 0.007(4) -0.006(6)
C10 0.038(5) 0.035(5) 0.060(6) -0.025(6) 0.004(6) -0.013(8)
C11 0.039(8) 0.037(6) 0.067(7) -0.013(6) 0.001(6) 0.010(6)
C12 0.068(9) 0.037(7) 0.044(7) -0.010(6) -0.009(7) 0.002(7)
C13 0.097(9) 0.030(6) 0.091(9) 0.002(6) -0.015(8) -0.025(7)

loop_
_atom_type_symbol
_atom_type_description
_atom_type_scat_dispersion_real
_atom_type_scat_dispersion_imag
_atom_type_scat_source
C C 0.0033 0.0016 'International Tables Vol C Tables 4.2.6.8 and 6.1.1.4'
H H 0.0000 0.0000 'International Tables Vol C Tables 4.2.6.8 and 6.1.1.4'
N N 0.0061 0.0033 'International Tables Vol C Tables 4.2.6.8 and 6.1.1.4'
O O 0.0106 0.0060 'International Tables Vol C Tables 4.2.6.8 and 6.1.1.4'
Ag Ag -0.8971 1.1015 'International Tables Vol C Tables 4.2.6.8 and 6.1.1.4'

loop_
_geom_angle_atom_site_label_1
_geom_angle_atom_site_label_2
_geom_angle_atom_site_label_3
_geom_angle
_geom_angle_site_symmetry_1
_geom_angle_site_symmetry_3
_geom_angle_publ_flag
N1 Ag O5' 95.9(8) . . ?
N1 Ag N2 124.3(2) . 1_655 ?
O5' Ag N2 139.0(8) . 1_655 ?
N1 Ag O4 130.3(7) . . ?
O5' Ag O4 40.1(9) . . ?
N2 Ag O4 104.2(7) 1_655 . ?
N1 Ag O1 126.2(3) . 1_655 ?
O5' Ag O1 80.7(10) . 1_655 ?
N2 Ag O1 69.7(2) 1_655 1_655 ?
O4 Ag O1 77.7(9) . 1_655 ?
C5 O1 Ag 114.6(6) . 1_455 ?
C12 O3 C13 116.2(10) . . ?
N4 O4 Ag 110.5(15) . . ?
N4 O5' Ag 118.0(18) . . ?
C4 N1 C1 116.7(9) . . ?
C4 N1 Ag 129.7(6) . . ?
C1 N1 Ag 113.6(8) . . ?
C4 N2 C3 115.3(8) . . ?
C4 N2 Ag 122.4(6) . 1_455 ?
C3 N2 Ag 116.2(7) . 1_455 ?
C5 N3 C4 129.1(9) . . ?
C5 N3 H3A 115.5 . . ?
C4 N3 H3A 115.5 . . ?
O4 N4 O5' 91.2(18) . . ?
O4 N4 O6' 148(2) . . ?
O5' N4 O6' 120(2) . . ?
O4 N4 O6 120.1(17) . . ?
O5' N4 O6 146.9(19) . . ?
O6' N4 O6 32.5(14) . . ?
O4 N4 O5 123.8(17) . . ?
O5' N4 O5 32.8(11) . . ?
O6' N4 O5 88(2) . . ?
O6 N4 O5 114.5(15) . . ?
O4 N4 O4' 27(3) . . ?
O5' N4 O4' 116(3) . . ?
O6' N4 O4' 122(3) . . ?
O6 N4 O4' 97(3) . . ?
O5 N4 O4' 149(3) . . ?
C2 C1 N1 121.0(11) . . ?
C2 C1 H1 119.5 . . ?
N1 C1 H1 119.5 . . ?
C3 C2 C1 118.3(8) . . ?
C3 C2 H2 120.9 . . ?
C1 C2 H2 120.9 . . ?
C2 C3 N2 122.1(9) . . ?
C2 C3 H3B 118.9 . . ?
N2 C3 H3B 118.9 . . ?
N1 C4 N2 126.3(7) . . ?
N1 C4 N3 115.1(9) . . ?
N2 C4 N3 118.6(10) . . ?
O1 C5 N3 124.1(9) . . ?
O1 C5 C6 119.8(9) . . ?
N3 C5 C6 116.0(8) . . ?
C7 C6 C11 118.5(10) . . ?
C7 C6 C5 119.6(9) . . ?
C11 C6 C5 121.8(9) . . ?
C6 C7 C8 122.9(11) . . ?
C6 C7 H7 118.6 . . ?
C8 C7 H7 118.6 . . ?
C7 C8 C9 117.9(11) . . ?
C7 C8 H8 121.1 . . ?
C9 C8 H8 121.1 . . ?
C10 C9 C8 120.7(9) . . ?
C10 C9 C12 120.6(9) . . ?
C8 C9 C12 118.6(9) . . ?
C9 C10 C11 120.7(10) . . ?
C9 C10 H10 119.6 . . ?
C11 C10 H10 119.6 . . ?
C10 C11 C6 119.3(11) . . ?
C10 C11 H11 120.4 . . ?
C6 C11 H11 120.4 . . ?
O2 C12 O3 125.6(11) . . ?
O2 C12 C9 121.8(11) . . ?
O3 C12 C9 112.7(10) . . ?
O3 C13 H13A 109.5 . . ?
O3 C13 H13B 109.5 . . ?
H13A C13 H13B 109.5 . . ?
O3 C13 H13C 109.5 . . ?
H13A C13 H13C 109.5 . . ?
H13B C13 H13C 109.5 . . ?

loop_
_geom_bond_atom_site_label_1
_geom_bond_atom_site_label_2
_geom_bond_distance
_geom_bond_site_symmetry_2
_geom_bond_publ_flag
Ag N1 2.274(8) . ?
Ag O5' 2.35(2) . ?
Ag N2 2.356(8) 1_655 ?
Ag O4 2.49(2) . ?
Ag O1 2.522(6) 1_655 ?
O1 C5 1.221(11) . ?
O1 Ag 2.522(6) 1_455 ?
O2 C12 1.204(13) . ?
O3 C12 1.299(13) . ?
O3 C13 1.449(11) . ?
O4 N4 1.15(3) . ?
O4' N4 1.33(5) . ?
O5 N4 1.28(2) . ?
O5' N4 1.18(3) . ?
O6 N4 1.264(14) . ?
O6' N4 1.19(3) . ?
N1 C4 1.310(13) . ?
N1 C1 1.351(11) . ?
N2 C4 1.314(13) . ?
N2 C3 1.361(10) . ?
N2 Ag 2.356(8) 1_455 ?
N3 C5 1.363(11) . ?
N3 C4 1.398(9) . ?
N3 H3A 0.8600 . ?
C1 C2 1.348(14) . ?
C1 H1 0.9300 . ?
C2 C3 1.338(13) . ?
C2 H2 0.9300 . ?
C3 H3B 0.9300 . ?
C5 C6 1.503(13) . ?
C6 C7 1.365(12) . ?
C6 C11 1.408(14) . ?
C7 C8 1.382(13) . ?
C7 H7 0.9300 . ?
C8 C9 1.391(14) . ?
C8 H8 0.9300 . ?
C9 C10 1.373(13) . ?
C9 C12 1.510(14) . ?
C10 C11 1.384(12) . ?
C10 H10 0.9300 . ?
C11 H11 0.9300 . ?
C13 H13A 0.9600 . ?
C13 H13B 0.9600 . ?
C13 H13C 0.9600 . ?
